data_4331607
loop_
_publ_author_name
'Wu, Huang-Chun'
'Thanasekaran, P.'
'Tsai, Chi-Hwe'
'Wu, Jing-Yun'
'Huang, Sheng-Ming'
'Wen, Yuh-Sheng'
'Lu, Kuang-Lieh'

_publ_section_title
;
 Self-Assembly, Reorganization, and Photophysical Properties of
 Silver(I)&#x2212;Schiff-Base Molecular Rectangle and Polymeric Array
 Species
;
_journal_issue 1
_journal_name_full 'Inorganic Chemistry'
_journal_page_first 295
_journal_page_last 303
_journal_paper_doi 10.1021/ic051235k
_journal_volume 45
_journal_year 2006
_chemical_formula_moiety 'C20 H22 Ag2 Cl1 N4 O2'
_chemical_formula_sum 'C38 H31 Ag2 Cl2 N9 O8'
_chemical_formula_weight 1028.36
_chemical_name_systematic
;
 ?
;
_space_group_IT_number 15
_symmetry_cell_setting monoclinic
_symmetry_space_group_name_Hall '-C 2yc'
_symmetry_space_group_name_H-M 'C 1 2/c 1'
_atom_sites_solution_hydrogens geom
_atom_sites_solution_primary direct
_atom_sites_solution_secondary difmap
_audit_creation_method SHELXL-97
_cell_angle_alpha 90.00
_cell_angle_beta 113.535(5)
_cell_angle_gamma 90.00
_cell_formula_units_Z 4
_cell_length_a 28.7440(18)
_cell_length_b 10.2680(8)
_cell_length_c 14.7940(12)
_cell_measurement_reflns_used 49596
_cell_measurement_temperature 293(2)
_cell_measurement_theta_max 25.028
_cell_measurement_theta_min 1.958
_cell_volume 4003.1(5)
_computing_cell_refinement 'HKL Scalepack (Otwinowski & Minor 1997)'
_computing_data_collection 'Collect (Nonius BV, 1997-2000)'
_computing_data_reduction 'HKL Denzo and Scalepack (Otwinowski & Minor 19'
_computing_molecular_graphics 'Ortep-3 for Windows (Farrugia, 1997)'
_computing_publication_material 'WinGX publication routines (Farrugia, 1999)'
_computing_structure_refinement 'SHELXL-97 (Sheldrick, 1997)'
_computing_structure_solution 'SHELXS-97 (Sheldrick, 1997)'
_diffrn_ambient_temperature 293(2)
_diffrn_measured_fraction_theta_full 0.987
_diffrn_measured_fraction_theta_max 0.987
_diffrn_measurement_device_type KappaCCD
_diffrn_measurement_method 'CCD rotation images, thick slices'
_diffrn_radiation_monochromator graphite
_diffrn_radiation_source 'fine-focus sealed tube'
_diffrn_radiation_type MoK\a
_diffrn_radiation_wavelength 0.71073
_diffrn_reflns_av_R_equivalents 0.0648
_diffrn_reflns_av_sigmaI/netI 0.0705
_diffrn_reflns_limit_h_max 27
_diffrn_reflns_limit_h_min -34
_diffrn_reflns_limit_k_max 11
_diffrn_reflns_limit_k_min -12
_diffrn_reflns_limit_l_max 17
_diffrn_reflns_limit_l_min -16
_diffrn_reflns_number 11908
_diffrn_reflns_theta_full 25.10
_diffrn_reflns_theta_max 25.10
_diffrn_reflns_theta_min 2.13
_exptl_absorpt_coefficient_mu 1.176
_exptl_absorpt_correction_T_max 0.9809
_exptl_absorpt_correction_T_min 0.8135
_exptl_absorpt_correction_type multi-scan
_exptl_absorpt_process_details
;
 ?
;
_exptl_crystal_colour yellow
_exptl_crystal_density_diffrn 1.706
_exptl_crystal_density_method 'not measured'
_exptl_crystal_description prism
_exptl_crystal_F_000 2056
_exptl_crystal_size_max 0.16
_exptl_crystal_size_mid 0.12
_exptl_crystal_size_min 0.04
_refine_diff_density_max 0.579
_refine_diff_density_min -0.492
_refine_diff_density_rms 0.118
_refine_ls_extinction_method none
_refine_ls_goodness_of_fit_ref 1.065
_refine_ls_matrix_type full
_refine_ls_number_parameters 268
_refine_ls_number_reflns 3513
_refine_ls_number_restraints 0
_refine_ls_restrained_S_all 1.065
_refine_ls_R_factor_all 0.1130
_refine_ls_R_factor_gt 0.0559
_refine_ls_shift/su_max 0.000
_refine_ls_shift/su_mean 0.000
_refine_ls_structure_factor_coef Fsqd
_refine_ls_weighting_details 'calc w=1/[\s^2^(Fo^2^)+(0.0813P)^2^+0.8806P] where P=(Fo^2^+2Fc^2^)/3'
_refine_ls_weighting_scheme calc
_refine_ls_wR_factor_gt 0.1338
_refine_ls_wR_factor_ref 0.1657
_reflns_number_gt 2090
_reflns_number_total 3513
_reflns_threshold_expression >2sigma(I)
_cod_data_source_file ic051235ksup1.cif
_cod_data_source_block 2985
_cod_original_sg_symbol_H-M 'C 2/c'
_cod_database_code 4331607

loop_
_symmetry_equiv_pos_as_xyz
'x, y, z'
'-x, y, -z+1/2'
'x+1/2, y+1/2, z'
'-x+1/2, y+1/2, -z+1/2'
'-x, -y, -z'
'x, -y, z-1/2'
'-x+1/2, -y+1/2, -z'
'x+1/2, -y+1/2, z-1/2'

loop_
_atom_site_label
_atom_site_type_symbol
_atom_site_fract_x
_atom_site_fract_y
_atom_site_fract_z
_atom_site_U_iso_or_equiv
_atom_site_adp_type
_atom_site_occupancy
_atom_site_symmetry_multiplicity
_atom_site_calc_flag
_atom_site_refinement_flags
Ag1 Ag 0.15614(2) 0.50895(5) 0.05991(4) 0.0741(3) Uani 1 1 d .
Cl1 Cl 0.11943(7) 0.0417(2) 0.06319(13) 0.0724(5) Uani 1 1 d .
O1 O 0.0893(3) 0.0183(7) 0.1167(5) 0.139(3) Uani 1 1 d .
O2 O 0.1300(4) 0.1746(7) 0.0673(5) 0.185(4) Uani 1 1 d .
O3 O 0.0926(3) 0.0119(6) -0.0380(5) 0.131(3) Uani 1 1 d .
O4 O 0.1632(3) -0.0228(10) 0.1043(8) 0.194(5) Uani 1 1 d .
N1 N 0.08538(18) 0.6118(5) 0.0596(4) 0.0591(14) Uani 1 1 d .
N2 N 0.13951(19) 0.4250(5) 0.1952(3) 0.0511(12) Uani 1 1 d .
N3 N 0.26805(18) 0.0541(5) 0.4522(3) 0.0509(12) Uani 1 1 d .
N4 N 0.3389(2) -0.1197(5) 0.5677(4) 0.0635(14) Uani 1 1 d .
N5 N 0.0000 0.2761(18) 0.2500 0.132(6) Uani 1 2 d S
C1 C 0.0600(3) 0.7081(7) 0.0014(5) 0.075(2) Uani 1 1 d .
H1 H 0.0731 0.7472 -0.0425 0.090 Uiso 1 1 d R
C2 C 0.0142(3) 0.7573(9) -0.0031(6) 0.092(3) Uani 1 1 d .
H2 H -0.0010 0.8291 -0.0464 0.111 Uiso 1 1 d R
C3 C -0.0054(3) 0.6992(9) 0.0575(7) 0.106(3) Uani 1 1 d .
H3 H -0.0380 0.7231 0.0559 0.127 Uiso 1 1 d R
C4 C 0.0206(3) 0.5997(8) 0.1199(6) 0.090(3) Uani 1 1 d .
H4 H 0.0078 0.5620 0.1648 0.108 Uiso 1 1 d R
C5 C 0.0663(2) 0.5602(7) 0.1215(5) 0.0575(16) Uani 1 1 d .
C6 C 0.0966(3) 0.4611(7) 0.1908(5) 0.0626(18) Uani 1 1 d .
H6 H 0.0839 0.4239 0.2360 0.075 Uiso 1 1 d R
C7 C 0.1691(2) 0.3319(6) 0.2644(4) 0.0489(15) Uani 1 1 d .
C8 C 0.1497(2) 0.2371(7) 0.3062(5) 0.0637(18) Uani 1 1 d .
H8 H 0.1140 0.2348 0.2909 0.076 Uiso 1 1 d R
C9 C 0.1809(2) 0.1451(7) 0.3692(5) 0.0648(18) Uani 1 1 d .
H9 H 0.1670 0.0797 0.3977 0.078 Uiso 1 1 d R
C10 C 0.2325(2) 0.1468(6) 0.3921(4) 0.0510(15) Uani 1 1 d .
C11 C 0.2524(2) 0.2425(6) 0.3513(4) 0.0556(16) Uani 1 1 d .
H11 H 0.2880 0.2464 0.3661 0.067 Uiso 1 1 d R
C12 C 0.2210(2) 0.3336(7) 0.2887(5) 0.0624(17) Uani 1 1 d .
H12 H 0.2342 0.4018 0.2613 0.075 Uiso 1 1 d R
C13 C 0.2581(2) -0.0164(6) 0.5136(5) 0.0557(17) Uani 1 1 d .
H13 H 0.2259 -0.0091 0.5183 0.067 Uiso 1 1 d R
C14 C 0.2942(2) -0.1129(6) 0.5750(4) 0.0511(15) Uani 1 1 d .
C15 C 0.2822(3) -0.1922(7) 0.6379(5) 0.0663(18) Uani 1 1 d .
H15 H 0.2498 -0.1857 0.6424 0.080 Uiso 1 1 d R
C16 C 0.3169(3) -0.2805(7) 0.6952(5) 0.0687(19) Uani 1 1 d .
H16 H 0.3089 -0.3366 0.7388 0.082 Uiso 1 1 d R
C17 C 0.3635(3) -0.2891(7) 0.6891(5) 0.075(2) Uani 1 1 d .
H17 H 0.3873 -0.3530 0.7289 0.090 Uiso 1 1 d R
C18 C 0.3722(3) -0.2047(7) 0.6242(5) 0.076(2) Uani 1 1 d .
H18 H 0.4051 -0.2063 0.6220 0.091 Uiso 1 1 d R
C19 C 0.0000 0.028(2) 0.2500 0.185(10) Uani 1 2 d S
H19 H 0.0126 -0.0189 0.3113 0.222 Uiso 1 1 d R
C20 C 0.0000 0.167(3) 0.2500 0.121(7) Uani 1 2 d S

loop_
_atom_site_aniso_label
_atom_site_aniso_U_11
_atom_site_aniso_U_22
_atom_site_aniso_U_33
_atom_site_aniso_U_23
_atom_site_aniso_U_13
_atom_site_aniso_U_12
Ag1 0.0721(4) 0.0906(5) 0.0798(5) -0.0036(3) 0.0515(4) -0.0003(3)
Cl1 0.0711(12) 0.0797(14) 0.0664(12) 0.0064(9) 0.0273(10) 0.0097(10)
O1 0.102(5) 0.218(9) 0.117(5) -0.013(4) 0.064(5) -0.015(4)
O2 0.324(11) 0.088(5) 0.099(5) -0.003(4) 0.039(6) -0.049(6)
O3 0.173(7) 0.137(6) 0.076(4) -0.017(3) 0.041(5) -0.044(4)
O4 0.140(7) 0.285(12) 0.187(8) 0.109(8) 0.097(7) 0.137(7)
N1 0.056(3) 0.067(4) 0.062(3) 0.001(3) 0.032(3) 0.004(3)
N2 0.056(3) 0.054(3) 0.048(3) 0.000(2) 0.025(3) -0.005(3)
N3 0.056(3) 0.053(3) 0.049(3) -0.003(3) 0.027(3) -0.001(3)
N4 0.067(4) 0.072(4) 0.063(4) 0.016(3) 0.037(3) 0.014(3)
N5 0.117(10) 0.194(16) 0.093(8) 0.000 0.052(7) 0.000
C1 0.071(5) 0.078(5) 0.086(5) 0.025(4) 0.043(4) 0.019(4)
C2 0.088(6) 0.103(7) 0.094(6) 0.025(5) 0.046(5) 0.028(5)
C3 0.077(5) 0.139(8) 0.120(7) 0.038(6) 0.058(6) 0.056(6)
C4 0.073(5) 0.120(7) 0.097(6) 0.035(5) 0.055(5) 0.030(5)
C5 0.052(4) 0.064(4) 0.062(4) -0.001(4) 0.029(4) 0.006(3)
C6 0.062(4) 0.072(5) 0.064(4) 0.006(4) 0.037(4) 0.002(4)
C7 0.054(4) 0.052(4) 0.043(3) -0.003(3) 0.023(3) -0.001(3)
C8 0.047(4) 0.071(5) 0.079(5) 0.013(4) 0.030(4) 0.000(3)
C9 0.062(4) 0.069(5) 0.070(5) 0.016(4) 0.033(4) -0.005(4)
C10 0.054(4) 0.058(4) 0.046(3) -0.005(3) 0.026(3) 0.005(3)
C11 0.047(4) 0.065(4) 0.065(4) 0.006(3) 0.033(3) 0.002(3)
C12 0.065(4) 0.065(5) 0.068(4) 0.008(4) 0.038(4) 0.004(4)
C13 0.053(4) 0.070(5) 0.054(4) -0.004(3) 0.032(3) -0.005(3)
C14 0.063(4) 0.050(4) 0.048(4) 0.001(3) 0.031(3) 0.002(3)
C15 0.072(4) 0.072(5) 0.064(4) 0.008(4) 0.037(4) 0.005(4)
C16 0.087(5) 0.067(5) 0.064(5) 0.012(4) 0.043(4) 0.007(4)
C17 0.085(5) 0.076(5) 0.071(5) 0.014(4) 0.038(4) 0.027(4)
C18 0.070(5) 0.091(6) 0.085(5) 0.016(4) 0.050(4) 0.023(4)
C19 0.21(2) 0.150(19) 0.120(15) 0.000 -0.009(15) 0.000
C20 0.077(9) 0.20(2) 0.081(9) 0.000 0.023(7) 0.000

loop_
_atom_type_symbol
_atom_type_description
_atom_type_scat_dispersion_real
_atom_type_scat_dispersion_imag
_atom_type_scat_source
C C 0.0033 0.0016 'International Tables Vol C Tables 4.2.6.8 and 6.1.1.4'
H H 0.0000 0.0000 'International Tables Vol C Tables 4.2.6.8 and 6.1.1.4'
Ag Ag -0.8971 1.1015 'International Tables Vol C Tables 4.2.6.8 and 6.1.1.4'
Cl Cl 0.1484 0.1585 'International Tables Vol C Tables 4.2.6.8 and 6.1.1.4'
N N 0.0061 0.0033 'International Tables Vol C Tables 4.2.6.8 and 6.1.1.4'
O O 0.0106 0.0060 'International Tables Vol C Tables 4.2.6.8 and 6.1.1.4'

loop_
_geom_angle_atom_site_label_1
_geom_angle_atom_site_label_2
_geom_angle_atom_site_label_3
_geom_angle
_geom_angle_site_symmetry_1
_geom_angle_site_symmetry_3
N1 Ag1 N3 140.72(18) . 4
N1 Ag1 N4 126.54(18) . 4
N3 Ag1 N4 71.84(18) 4 4
N1 Ag1 N2 72.19(18) . .
N3 Ag1 N2 130.37(17) 4 .
N4 Ag1 N2 124.35(17) 4 .
O4 Cl1 O2 108.5(7) . .
O4 Cl1 O1 109.8(5) . .
O2 Cl1 O1 108.3(5) . .
O4 Cl1 O3 113.0(6) . .
O2 Cl1 O3 105.9(4) . .
O1 Cl1 O3 111.1(5) . .
C1 N1 C5 117.8(5) . .
C1 N1 Ag1 127.3(4) . .
C5 N1 Ag1 114.8(4) . .
C6 N2 C7 121.9(5) . .
C6 N2 Ag1 111.6(4) . .
C7 N2 Ag1 126.0(3) . .
C13 N3 C10 121.0(5) . .
C13 N3 Ag1 115.3(4) . 4_545
C10 N3 Ag1 123.6(3) . 4_545
C18 N4 C14 117.6(5) . .
C18 N4 Ag1 128.2(4) . 4_545
C14 N4 Ag1 113.8(4) . 4_545
N1 C1 C2 124.8(6) . .
N1 C1 H1 119.3 . .
C2 C1 H1 115.9 . .
C3 C2 C1 116.2(7) . .
C3 C2 H2 125.0 . .
C1 C2 H2 118.9 . .
C2 C3 C4 120.3(7) . .
C2 C3 H3 121.7 . .
C4 C3 H3 117.9 . .
C5 C4 C3 119.4(7) . .
C5 C4 H4 120.0 . .
C3 C4 H4 120.5 . .
N1 C5 C4 121.3(6) . .
N1 C5 C6 117.4(5) . .
C4 C5 C6 121.2(6) . .
N2 C6 C5 122.4(6) . .
N2 C6 H6 118.8 . .
C5 C6 H6 118.7 . .
C8 C7 C12 118.4(6) . .
C8 C7 N2 124.7(5) . .
C12 C7 N2 116.9(5) . .
C9 C8 C7 121.1(6) . .
C9 C8 H8 119.3 . .
C7 C8 H8 119.7 . .
C8 C9 C10 120.1(6) . .
C8 C9 H9 120.3 . .
C10 C9 H9 119.6 . .
C9 C10 C11 119.3(6) . .
C9 C10 N3 125.3(5) . .
C11 C10 N3 115.4(5) . .
C12 C11 C10 120.2(5) . .
C12 C11 H11 118.7 . .
C10 C11 H11 121.1 . .
C11 C12 C7 121.0(6) . .
C11 C12 H12 121.3 . .
C7 C12 H12 117.7 . .
N3 C13 C14 121.5(5) . .
N3 C13 H13 120.2 . .
C14 C13 H13 118.3 . .
N4 C14 C15 122.1(6) . .
N4 C14 C13 116.9(5) . .
C15 C14 C13 121.0(5) . .
C16 C15 C14 119.6(6) . .
C16 C15 H15 119.4 . .
C14 C15 H15 120.9 . .
C15 C16 C17 119.3(6) . .
C15 C16 H16 120.3 . .
C17 C16 H16 120.3 . .
C16 C17 C18 116.8(7) . .
C16 C17 H17 118.4 . .
C18 C17 H17 124.7 . .
N4 C18 C17 124.5(6) . .
N4 C18 H18 117.8 . .
C17 C18 H18 117.6 . .
C20 C19 H19 120.0 . .
N5 C20 C19 180.000(6) . .

loop_
_geom_bond_atom_site_label_1
_geom_bond_atom_site_label_2
_geom_bond_distance
_geom_bond_site_symmetry_2
Ag1 N1 2.290(5) .
Ag1 N3 2.304(5) 4
Ag1 N4 2.356(5) 4
Ag1 N2 2.396(4) .
Cl1 O4 1.334(7) .
Cl1 O2 1.394(7) .
Cl1 O1 1.407(7) .
Cl1 O3 1.417(7) .
N1 C1 1.323(8) .
N1 C5 1.349(7) .
N2 C6 1.265(8) .
N2 C7 1.411(7) .
N3 C13 1.279(7) .
N3 C10 1.420(7) .
N3 Ag1 2.304(5) 4_545
N4 C18 1.318(8) .
N4 C14 1.334(7) .
N4 Ag1 2.356(5) 4_545
N5 C20 1.12(2) .
C1 C2 1.384(9) .
C1 H1 0.9592 .
C2 C3 1.372(10) .
C2 H2 0.9598 .
C3 C4 1.381(10) .
C3 H3 0.9597 .
C4 C5 1.367(8) .
C4 H4 0.9600 .
C5 C6 1.459(9) .
C6 H6 0.9598 .
C7 C8 1.383(8) .
C7 C12 1.390(8) .
C8 C9 1.377(9) .
C8 H8 0.9588 .
C9 C10 1.383(8) .
C9 H9 0.9607 .
C10 C11 1.390(8) .
C11 C12 1.370(8) .
C11 H11 0.9580 .
C12 H12 0.9599 .
C13 C14 1.459(8) .
C13 H13 0.9584 .
C14 C15 1.379(8) .
C15 C16 1.364(9) .
C15 H15 0.9621 .
C16 C17 1.380(9) .
C16 H16 0.9587 .
C17 C18 1.388(9) .
C17 H17 0.9611 .
C18 H18 0.9593 .
C19 C20 1.43(2) .
C19 H19 0.9598 .
